data_2239436
loop_
_publ_author_name
'Mague, Joel T.'
'Abdel-Aziz, Alaa A.-M.'
'El-Azab, Adel S.'
'El-Sherbeny, Magda A.'

_publ_section_title
;
 4-[(1,3-Dioxoisoindolin-2-yl)methyl]benzenesulfonamide
;
_journal_coeditor_code SU2697
_journal_issue 3
_journal_name_full 'Acta Crystallographica Section E'
_journal_page_first o291
_journal_page_last o292
_journal_paper_doi 10.1107/S1600536814002803
_journal_volume 70
_journal_year 2014
_chemical_formula_iupac 'C15 H12 N2 O4 S'
_chemical_formula_moiety 'C15 H12 N2 O4 S'
_chemical_formula_sum 'C15 H12 N2 O4 S'
_chemical_formula_weight 316.33
_chemical_name_systematic
;
4-[(1,3-Dioxoisoindolin-2-yl)methyl]benzenesulfonamide
;
_space_group_crystal_system monoclinic
_space_group_IT_number 14
_space_group_name_Hall '-P 2yn'
_space_group_name_H-M_alt 'P 1 21/n 1'
_symmetry_space_group_name_Hall '-P 2yn'
_symmetry_space_group_name_H-M 'P 1 21/n 1'
_atom_sites_solution_hydrogens mixed
_atom_sites_solution_primary direct
_atom_sites_solution_secondary difmap
_audit_creation_method SHELXL-2013
_cell_angle_alpha 90
_cell_angle_beta 90.8040(10)
_cell_angle_gamma 90
_cell_formula_units_Z 4
_cell_length_a 4.98030(10)
_cell_length_b 26.5291(7)
_cell_length_c 10.2740(3)
_cell_measurement_reflns_used 9982
_cell_measurement_temperature 100(2)
_cell_measurement_theta_max 69.7053
_cell_measurement_theta_min 3.3318
_cell_volume 1357.30(6)
_computing_cell_refinement '<i>SAINT</i> (Bruker, 2012)'
_computing_data_collection '<i>APEX2</i> (Bruker, 2012)'
_computing_data_reduction '<i>SAINT</i>  (Bruker, 2012)'
_computing_molecular_graphics '<i>DIAMOND</i> (Brandenburg & Putz, 2012)'
_computing_publication_material '<i>SHELXTL</i> (Sheldrick, 2008)'
_computing_structure_refinement 'SHELXL-2013 (Sheldrick, 2008)'
_computing_structure_solution '<i>SHELXS97</i> (Sheldrick, 2008)'
_diffrn_ambient_temperature 100(2)
_diffrn_detector_area_resol_mean 10.4167
_diffrn_measured_fraction_theta_full 0.999
_diffrn_measured_fraction_theta_max 0.995
_diffrn_measurement_device_type 'Bruker D8 VENTURE PHOTON 100 CMOS'
_diffrn_measurement_method '\w scans'
_diffrn_radiation_monochromator mirror
_diffrn_radiation_type 'Cu K\a'
_diffrn_radiation_wavelength 1.54178
_diffrn_reflns_av_R_equivalents 0.0360
_diffrn_reflns_limit_h_max 5
_diffrn_reflns_limit_h_min -6
_diffrn_reflns_limit_k_max 32
_diffrn_reflns_limit_k_min -32
_diffrn_reflns_limit_l_max 12
_diffrn_reflns_limit_l_min -12
_diffrn_reflns_number 22413
_diffrn_reflns_theta_full 67.679
_diffrn_reflns_theta_max 69.671
_diffrn_reflns_theta_min 3.332
_exptl_absorpt_coefficient_mu 2.325
_exptl_absorpt_correction_T_max 0.95
_exptl_absorpt_correction_T_min 0.85
_exptl_absorpt_correction_type multi-scan
_exptl_absorpt_process_details '(SADABS; Bruker, 2012)'
_exptl_crystal_colour colourless
_exptl_crystal_density_diffrn 1.548
_exptl_crystal_density_method 'not measured'
_exptl_crystal_description plate
_exptl_crystal_F_000 656
_exptl_crystal_size_max 0.270
_exptl_crystal_size_mid 0.065
_exptl_crystal_size_min 0.022
_refine_diff_density_max 0.354
_refine_diff_density_min -0.484
_refine_ls_extinction_method none
_refine_ls_goodness_of_fit_ref 1.165
_refine_ls_hydrogen_treatment mixed
_refine_ls_matrix_type full
_refine_ls_number_parameters 207
_refine_ls_number_reflns 2533
_refine_ls_number_restraints 60
_refine_ls_restrained_S_all 1.151
_refine_ls_R_factor_all 0.0475
_refine_ls_R_factor_gt 0.0418
_refine_ls_shift/su_max 0.000
_refine_ls_shift/su_mean 0.000
_refine_ls_structure_factor_coef Fsqd
_refine_ls_weighting_details 'w=1/[\s^2^(Fo^2^)+(0.0070P)^2^+2.7892P] where P=(Fo^2^+2Fc^2^)/3'
_refine_ls_weighting_scheme calc
_refine_ls_wR_factor_gt 0.0945
_refine_ls_wR_factor_ref 0.0967
_reflns_number_gt 2277
_reflns_number_total 2533
_reflns_threshold_expression I>2\s(I)
_cod_data_source_file su2697sup1.cif
_cod_data_source_block I
_cod_database_code 2239436
_cod_database_fobs_code 2239436
_shelx_space_group_comment
;
The symmetry employed for this shelxl refinement is uniquely defined
by the following loop, which should always be used as a source of
symmetry information in preference to the above space-group names.
They are only intended as comments.
;
_shelx_estimated_absorpt_t_min 0.573
_shelx_estimated_absorpt_t_max 0.951
_shelxl_version_number .2013

loop_
_space_group_symop_operation_xyz
'x, y, z'
'-x+1/2, y+1/2, -z+1/2'
'-x, -y, -z'
'x-1/2, -y-1/2, z-1/2'

loop_
_atom_site_type_symbol
_atom_site_label
_atom_site_fract_x
_atom_site_fract_y
_atom_site_fract_z
_atom_site_U_iso_or_equiv
_atom_site_adp_type
_atom_site_calc_flag
_atom_site_occupancy
S S1 0.34446(12) 0.06815(2) 0.37785(6) 0.01772(16) Uani d 1
O O1 0.8787(4) 0.29938(7) 0.42647(19) 0.0289(5) Uani d 1
O O2 0.2038(4) 0.33953(7) 0.70508(18) 0.0270(4) Uani d 1
O O3 0.2231(4) 0.03320(7) 0.46699(18) 0.0234(4) Uani d 1
O O4 0.1931(4) 0.08113(7) 0.26280(17) 0.0228(4) Uani d 1
N N1 0.5522(4) 0.30797(8) 0.5821(2) 0.0196(5) Uani d 1
N N2 0.6245(5) 0.04320(9) 0.3351(2) 0.0213(5) Uani d 1
H H2A 0.699(7) 0.0253(13) 0.399(3) 0.036(9) Uiso d 1
H H2B 0.734(7) 0.0629(13) 0.291(3) 0.035(9) Uiso d 1
C C1 0.6940(5) 0.32243(10) 0.4720(2) 0.0203(5) Uani d 1
C C2 0.5700(5) 0.37076(10) 0.4278(2) 0.0195(5) Uani d 1
C C3 0.6315(5) 0.40119(10) 0.3228(3) 0.0250(6) Uani d 1
H H3 0.7724 0.3928 0.2653 0.030 Uiso calc 1
C C4 0.4774(6) 0.44466(10) 0.3052(3) 0.0277(6) Uani d 1
H H4 0.5141 0.4665 0.2344 0.033 Uiso calc 1
C C5 0.2713(6) 0.45654(10) 0.3897(3) 0.0291(6) Uani d 1
H H5 0.1695 0.4864 0.3754 0.035 Uiso calc 1
C C6 0.2107(6) 0.42563(10) 0.4950(3) 0.0254(6) Uani d 1
H H6 0.0700 0.4337 0.5528 0.030 Uiso calc 1
C C7 0.3644(5) 0.38266(9) 0.5114(2) 0.0194(5) Uani d 1
C C8 0.3516(5) 0.34265(10) 0.6129(2) 0.0195(5) Uani d 1
C C9 0.6122(6) 0.26288(10) 0.6576(3) 0.0224(6) Uani d 1
H H9A 0.5115 0.2643 0.7400 0.027 Uiso calc 1
H H9B 0.8060 0.2627 0.6803 0.027 Uiso calc 1
C C10 0.5424(5) 0.21422(10) 0.5873(2) 0.0200(5) Uani d 1
C C11 0.6909(5) 0.17103(10) 0.6137(3) 0.0229(6) Uani d 1
H H11 0.8343 0.1723 0.6757 0.027 Uiso calc 1
C C12 0.6324(5) 0.12619(10) 0.5508(3) 0.0222(6) Uani d 1
H H12 0.7363 0.0969 0.5682 0.027 Uiso calc 1
C C13 0.4197(5) 0.12451(9) 0.4619(2) 0.0179(5) Uani d 1
C C14 0.2657(5) 0.16688(10) 0.4370(3) 0.0212(6) Uani d 1
H H14 0.1191 0.1653 0.3769 0.025 Uiso calc 1
C C15 0.3270(5) 0.21161(10) 0.5003(3) 0.0229(6) Uani d 1
H H15 0.2208 0.2407 0.4841 0.027 Uiso calc 1

loop_
_atom_site_aniso_label
_atom_site_aniso_U_11
_atom_site_aniso_U_22
_atom_site_aniso_U_33
_atom_site_aniso_U_12
_atom_site_aniso_U_13
_atom_site_aniso_U_23
S1 0.0184(3) 0.0157(3) 0.0191(3) -0.0011(2) -0.0001(2) 0.0007(2)
O1 0.0278(11) 0.0321(11) 0.0269(10) 0.0094(9) 0.0047(8) 0.0021(9)
O2 0.0296(10) 0.0318(11) 0.0197(10) 0.0032(8) 0.0056(8) 0.0010(8)
O3 0.0224(10) 0.0206(9) 0.0272(10) -0.0019(7) 0.0032(8) 0.0046(8)
O4 0.0249(10) 0.0214(9) 0.0219(9) -0.0009(7) -0.0054(7) 0.0002(8)
N1 0.0235(11) 0.0175(11) 0.0177(11) 0.0008(9) -0.0002(9) 0.0004(9)
N2 0.0221(12) 0.0201(12) 0.0218(12) -0.0002(9) 0.0009(10) 0.0003(10)
C1 0.0221(13) 0.0216(13) 0.0171(13) 0.0005(10) -0.0007(10) -0.0004(10)
C2 0.0197(13) 0.0201(13) 0.0185(13) -0.0024(10) -0.0027(10) -0.0014(10)
C3 0.0240(14) 0.0282(15) 0.0228(14) -0.0051(11) -0.0005(11) 0.0029(12)
C4 0.0346(16) 0.0235(14) 0.0249(14) -0.0083(12) -0.0063(12) 0.0068(12)
C5 0.0393(17) 0.0173(13) 0.0303(15) 0.0034(12) -0.0098(13) 0.0008(12)
C6 0.0302(15) 0.0219(14) 0.0239(14) 0.0061(11) -0.0043(11) -0.0042(11)
C7 0.0223(13) 0.0176(12) 0.0183(13) -0.0009(10) -0.0044(10) -0.0008(10)
C8 0.0220(13) 0.0185(13) 0.0178(13) -0.0001(10) -0.0026(10) -0.0043(10)
C9 0.0288(14) 0.0195(13) 0.0189(13) 0.0029(11) -0.0031(11) 0.0021(10)
C10 0.0243(13) 0.0204(13) 0.0155(12) 0.0008(10) 0.0022(10) 0.0006(10)
C11 0.0269(14) 0.0226(13) 0.0189(13) 0.0022(11) -0.0058(11) 0.0024(11)
C12 0.0247(14) 0.0186(13) 0.0232(14) 0.0037(11) -0.0035(11) 0.0018(11)
C13 0.0196(13) 0.0176(12) 0.0165(12) -0.0015(10) 0.0029(10) 0.0023(10)
C14 0.0213(13) 0.0223(13) 0.0199(13) 0.0006(10) -0.0027(10) 0.0016(11)
C15 0.0258(14) 0.0192(13) 0.0237(14) 0.0044(11) -0.0028(11) 0.0005(11)

loop_
_atom_type_symbol
_atom_type_description
_atom_type_scat_dispersion_real
_atom_type_scat_dispersion_imag
_atom_type_scat_source
C C 0.0181 0.0091 'International Tables Vol C Tables 4.2.6.8 and 6.1.1.4'
H H 0.0000 0.0000 'International Tables Vol C Tables 4.2.6.8 and 6.1.1.4'
N N 0.0311 0.0180 'International Tables Vol C Tables 4.2.6.8 and 6.1.1.4'
O O 0.0492 0.0322 'International Tables Vol C Tables 4.2.6.8 and 6.1.1.4'
S S 0.3331 0.5567 'International Tables Vol C Tables 4.2.6.8 and 6.1.1.4'

loop_
_geom_angle_atom_site_label_1
_geom_angle_atom_site_label_2
_geom_angle_atom_site_label_3
_geom_angle
O4 S1 O3 117.22(11)
O4 S1 N2 108.72(12)
O3 S1 N2 106.35(12)
O4 S1 C13 107.77(11)
O3 S1 C13 108.78(11)
N2 S1 C13 107.65(12)
C1 N1 C8 111.9(2)
C1 N1 C9 123.8(2)
C8 N1 C9 124.3(2)
S1 N2 H2A 112(2)
S1 N2 H2B 116(2)
H2A N2 H2B 116(3)
O1 C1 N1 125.0(2)
O1 C1 C2 129.3(2)
N1 C1 C2 105.7(2)
C7 C2 C3 121.7(2)
C7 C2 C1 108.3(2)
C3 C2 C1 130.0(2)
C2 C3 C4 117.1(3)
C2 C3 H3 121.5
C4 C3 H3 121.5
C5 C4 C3 121.1(3)
C5 C4 H4 119.5
C3 C4 H4 119.5
C4 C5 C6 121.4(3)
C4 C5 H5 119.3
C6 C5 H5 119.3
C7 C6 C5 117.0(3)
C7 C6 H6 121.5
C5 C6 H6 121.5
C6 C7 C2 121.7(2)
C6 C7 C8 130.1(2)
C2 C7 C8 108.1(2)
O2 C8 N1 125.2(2)
O2 C8 C7 128.9(2)
N1 C8 C7 105.9(2)
N1 C9 C10 113.7(2)
N1 C9 H9A 108.8
C10 C9 H9A 108.8
N1 C9 H9B 108.8
C10 C9 H9B 108.8
H9A C9 H9B 107.7
C15 C10 C11 119.3(2)
C15 C10 C9 121.2(2)
C11 C10 C9 119.4(2)
C12 C11 C10 120.7(2)
C12 C11 H11 119.7
C10 C11 H11 119.7
C11 C12 C13 119.3(2)
C11 C12 H12 120.4
C13 C12 H12 120.4
C14 C13 C12 120.8(2)
C14 C13 S1 119.0(2)
C12 C13 S1 120.22(19)
C13 C14 C15 119.4(2)
C13 C14 H14 120.3
C15 C14 H14 120.3
C14 C15 C10 120.6(2)
C14 C15 H15 119.7
C10 C15 H15 119.7

loop_
_geom_bond_atom_site_label_1
_geom_bond_atom_site_label_2
_geom_bond_distance
S1 O4 1.4350(18)
S1 O3 1.4419(18)
S1 N2 1.610(2)
S1 C13 1.764(3)
O1 C1 1.205(3)
O2 C8 1.211(3)
N1 C1 1.396(3)
N1 C8 1.397(3)
N1 C9 1.454(3)
N2 H2A 0.89(4)
N2 H2B 0.88(3)
C1 C2 1.491(4)
C2 C7 1.382(4)
C2 C3 1.385(4)
C3 C4 1.396(4)
C3 H3 0.9500
C4 C5 1.390(4)
C4 H4 0.9500
C5 C6 1.394(4)
C5 H5 0.9500
C6 C7 1.382(4)
C6 H6 0.9500
C7 C8 1.490(4)
C9 C10 1.517(4)
C9 H9A 0.9900
C9 H9B 0.9900
C10 C15 1.388(4)
C10 C11 1.389(4)
C11 C12 1.383(4)
C11 H11 0.9500
C12 C13 1.390(4)
C12 H12 0.9500
C13 C14 1.382(4)
C14 C15 1.386(4)
C14 H14 0.9500
C15 H15 0.9500

loop_
_geom_hbond_atom_site_label_D
_geom_hbond_atom_site_label_H
_geom_hbond_atom_site_label_A
_geom_hbond_site_symmetry_A
_geom_hbond_distance_DH
_geom_hbond_distance_HA
_geom_hbond_distance_DA
_geom_hbond_angle_DHA
N2 H2A O3 3_656 0.89(4) 2.11(4) 2.963(3) 162(3)
N2 H2B O4 1_655 0.88(3) 2.36(3) 3.105(3) 142(3)
C15 H15 O1 1_455 0.95 2.38 3.307(3) 166

loop_
_geom_torsion_atom_site_label_1
_geom_torsion_atom_site_label_2
_geom_torsion_atom_site_label_3
_geom_torsion_atom_site_label_4
_geom_torsion
C8 N1 C1 O1 179.0(3)
C9 N1 C1 O1 0.7(4)
C8 N1 C1 C2 -0.5(3)
C9 N1 C1 C2 -178.9(2)
O1 C1 C2 C7 -179.6(3)
N1 C1 C2 C7 -0.1(3)
O1 C1 C2 C3 1.0(5)
N1 C1 C2 C3 -179.5(3)
C7 C2 C3 C4 0.3(4)
C1 C2 C3 C4 179.7(3)
C2 C3 C4 C5 -0.1(4)
C3 C4 C5 C6 0.1(4)
C4 C5 C6 C7 -0.1(4)
C5 C6 C7 C2 0.2(4)
C5 C6 C7 C8 179.7(3)
C3 C2 C7 C6 -0.3(4)
C1 C2 C7 C6 -179.8(2)
C3 C2 C7 C8 -179.9(2)
C1 C2 C7 C8 0.6(3)
C1 N1 C8 O2 -178.4(2)
C9 N1 C8 O2 -0.1(4)
C1 N1 C8 C7 0.9(3)
C9 N1 C8 C7 179.2(2)
C6 C7 C8 O2 -1.2(5)
C2 C7 C8 O2 178.4(3)
C6 C7 C8 N1 179.6(3)
C2 C7 C8 N1 -0.9(3)
C1 N1 C9 C10 -70.0(3)
C8 N1 C9 C10 111.9(3)
N1 C9 C10 C15 -32.3(4)
N1 C9 C10 C11 149.9(2)
C15 C10 C11 C12 2.4(4)
C9 C10 C11 C12 -179.8(2)
C10 C11 C12 C13 -1.0(4)
C11 C12 C13 C14 -0.6(4)
C11 C12 C13 S1 178.8(2)
O4 S1 C13 C14 20.6(2)
O3 S1 C13 C14 -107.4(2)
N2 S1 C13 C14 137.7(2)
O4 S1 C13 C12 -158.8(2)
O3 S1 C13 C12 73.2(2)
N2 S1 C13 C12 -41.7(2)
C12 C13 C14 C15 0.8(4)
S1 C13 C14 C15 -178.5(2)
C13 C14 C15 C10 0.5(4)
C11 C10 C15 C14 -2.1(4)
C9 C10 C15 C14 -179.9(2)
